data_1534569
loop_
_publ_author_name
'Lieb, A.'
'Lauterbach, R.'
'Schnick, W.'

_publ_section_title
;
 Pr10 [Si(10-x) Al(x) O(9+x) N(17-x)] Cl with x= 1 - an
 oxonitridoalumosilicate chloride
;
_journal_name_full 'Zeitschrift fuer Anorganische und Allgemeine Chemie'
_journal_page_first 313
_journal_page_last 318
_journal_volume 632
_journal_year 2006
_chemical_formula_sum 'Al Cl0.96 N16.04 O9.96 Pr10 Si9'
_chemical_name_systematic 'Pr10 (Si9 Al O9.96 N16.04) Cl0.96'
_space_group_IT_number 55
_symmetry_space_group_name_Hall '-P 2 2ab'
_symmetry_space_group_name_H-M 'P b a m'
_cell_angle_alpha 90
_cell_angle_beta 90
_cell_angle_gamma 90
_cell_formula_units_Z 2
_cell_length_a 10.5973
_cell_length_b 11.1687
_cell_length_c 11.6179
_cell_volume 1375.072
_citation_journal_id_ASTM ZAACAB
_cod_data_source_file Lieb_ZAACAB_2006_922.cif
_cod_data_source_block Al1Cl0.96N16.04O9.96Pr10Si9
_cod_original_formula_sum 'Al1 Cl0.96 N16.04 O9.96 Pr10 Si9'
_cod_database_code 1534569

loop_
_symmetry_equiv_pos_as_xyz
x,y,z
-x,-y,z
x+1/2,-y+1/2,-z
-x+1/2,y+1/2,-z
-x,-y,-z
x,y,-z
-x-1/2,y-1/2,z
x-1/2,-y-1/2,z

loop_
_atom_site_label
_atom_site_type_symbol
_atom_site_fract_x
_atom_site_fract_y
_atom_site_fract_z
_atom_site_occupancy
_atom_site_U_iso_or_equiv
N3 N-3 0.7716 0.2529 0.3527 1 0.0
N4 N-3 0.6015 0.3917 0.5 1 0.0
O4 O-2 0.6199 0.0894 0 0.83 0.0
N8 N-3 0.6199 0.0894 0 0.17 0.0
Si2 Si+4 0.65176 0.35658 0.36513 0.9 0.0
Al1 Al+3 0.8854 0.25798 0.24679 0.1 0.0
N5 N-3 0.6815 0.4921 0.3097 0.17 0.0
Pr2 Pr+3 0.87184 0.12186 0.5 1 0.0
N1 N-3 0.8337 0.1835 -0.1231 1 0.0
Pr4 Pr+3 0.61397 -0.12821 0 1 0.0
O3 O-2 0.8506 -0.0268 0 0.83 0.0
Cl1 Cl-1 0.5755 0.0491 0.5 0.48 0.0
Si3 Si+4 0.78249 0.11073 0 0.9 0.0
O1 O-2 0.6815 0.4921 0.3097 0.83 0.0
Pr3 Pr+3 1 0 0.16798 1 0.0
N6 N-3 0.9186 0.3984 0.204 0.17 0.0
N2 N-3 1.0259 0.1941 0.2862 1 0.0
N7 N-3 0.8506 -0.0268 0 0.17 0.0
Si1 Si+4 0.8854 0.25798 0.24679 0.9 0.0
O2 O-2 0.9186 0.3984 0.204 0.83 0.0
Al3 Al+3 0.78249 0.11073 0 0.1 0.0
Al2 Al+3 0.65176 0.35658 0.36513 0.1 0.0
Pr1 Pr+3 0.64361 0.10332 0.236 1 0.0
